data_4027603
loop_
_publ_author_name
'Shin-ichiro Kato'
'Hiroto Noguchi'
'Atsushi Kobayashi'
'Toshitada Yoshihara'
'Seiji Tobita'
'Yosuke Nakamura'

_publ_section_title
;
 Bicarbazoles: Systematic Structure-Property Investigations on a Series of
 Conjugated Carbazole Dimers
;
_journal_name_full 'Journal of Organic Chemistry'
_journal_page_first 9120
_journal_page_last 9133
_journal_paper_doi 10.1021/jo3016538
_journal_volume 77
_journal_year 2012
_chemical_formula_sum 'C46 H56 N2'
_chemical_formula_weight 636.93
_chemical_name_systematic
; 
 ? 
;
_space_group_IT_number 4
_symmetry_cell_setting monoclinic
_symmetry_space_group_name_Hall 'P 2yb'
_symmetry_space_group_name_H-M 'P 1 21 1'
_atom_sites_solution_hydrogens geom
_atom_sites_solution_primary direct
_atom_sites_solution_secondary difmap
_audit_creation_method SHELXL-97
_cell_angle_alpha 90.0000(10)
_cell_angle_beta 96.8734(10)
_cell_angle_gamma 90.0000(10)
_cell_formula_units_Z 2
_cell_length_a 12.5742(14)
_cell_length_b 10.4840(11)
_cell_length_c 14.8433(15)
_cell_measurement_temperature 153(2)
_cell_volume 1942.7(4)
_computing_structure_refinement 'SHELXL-97 (Sheldrick, 1997)'
_computing_structure_solution 'SHELXS-97 (Sheldrick, 1990)'
_diffrn_ambient_temperature 153(2)
_diffrn_detector_area_resol_mean 10.00
_diffrn_measured_fraction_theta_full 0.985
_diffrn_measured_fraction_theta_max 0.985
_diffrn_measurement_device_type 'Rigaku Crestal Clear'
_diffrn_measurement_method \w
_diffrn_radiation_monochromator graphite
_diffrn_radiation_source 'fine-focus sealed tube'
_diffrn_radiation_type MoK\a
_diffrn_radiation_wavelength 0.71070
_diffrn_reflns_av_R_equivalents 0.0308
_diffrn_reflns_av_sigmaI/netI 0.0516
_diffrn_reflns_limit_h_max 13
_diffrn_reflns_limit_h_min -14
_diffrn_reflns_limit_k_max 12
_diffrn_reflns_limit_k_min -11
_diffrn_reflns_limit_l_max 17
_diffrn_reflns_limit_l_min -17
_diffrn_reflns_number 9551
_diffrn_reflns_theta_full 25.00
_diffrn_reflns_theta_max 25.00
_diffrn_reflns_theta_min 4.46
_exptl_absorpt_coefficient_mu 0.062
_exptl_absorpt_correction_T_max 0.9907
_exptl_absorpt_correction_T_min 0.9756
_exptl_absorpt_correction_type multi-scan
_exptl_absorpt_process_details
;
    Higashi, T. (1995). Program for Absorption Correction.
    Rigaku Corporation, Tokyo, Japan.
;
_exptl_crystal_colour colorless
_exptl_crystal_density_diffrn 1.089
_exptl_crystal_description prism
_exptl_crystal_F_000 692
_exptl_crystal_size_max 0.40
_exptl_crystal_size_mid 0.20
_exptl_crystal_size_min 0.15
_refine_diff_density_max 0.176
_refine_diff_density_min -0.182
_refine_diff_density_rms 0.042
_refine_ls_abs_structure_details 'Flack H D (1983), Acta Cryst. A39, 876-881'
_refine_ls_abs_structure_Flack 3(4)
_refine_ls_extinction_method none
_refine_ls_goodness_of_fit_ref 1.119
_refine_ls_hydrogen_treatment none
_refine_ls_matrix_type full
_refine_ls_number_parameters 447
_refine_ls_number_reflns 6147
_refine_ls_number_restraints 1
_refine_ls_restrained_S_all 1.118
_refine_ls_R_factor_all 0.0593
_refine_ls_R_factor_gt 0.0555
_refine_ls_shift/su_max 0.000
_refine_ls_shift/su_mean 0.000
_refine_ls_structure_factor_coef Fsqd
_refine_ls_weighting_details 'calc w=1/[\s^2^(Fo^2^)+(0.0526P)^2^+0.3523P] where P=(Fo^2^+2Fc^2^)/3'
_refine_ls_weighting_scheme calc
_refine_ls_wR_factor_gt 0.1270
_refine_ls_wR_factor_ref 0.1292
_reflns_number_gt 5833
_reflns_number_total 6147
_reflns_threshold_expression >2sigma(I)
_cod_data_source_file jo3016538_si_003.cif
_cod_data_source_block crystalclear
_cod_database_code 4027603

loop_
_symmetry_equiv_pos_as_xyz
'x, y, z'
'-x, y+1/2, -z'

loop_
_atom_site_label
_atom_site_type_symbol
_atom_site_fract_x
_atom_site_fract_y
_atom_site_fract_z
_atom_site_U_iso_or_equiv
_atom_site_adp_type
_atom_site_occupancy
_atom_site_symmetry_multiplicity
_atom_site_calc_flag
_atom_site_refinement_flags
N1 N 0.82749(18) 0.3321(2) 0.45905(14) 0.0301(5) Uani 1 1 d .
C1 C 0.7699(2) 0.2843(2) 0.37951(16) 0.0268(5) Uani 1 1 d .
C2 C 0.7849(2) 0.1724(3) 0.33183(18) 0.0354(6) Uani 1 1 d .
H43 H 0.8424 0.1161 0.3508 0.042 Uiso 1 1 calc R
C3 C 0.7126(2) 0.1462(3) 0.25547(18) 0.0344(6) Uani 1 1 d .
H44 H 0.7222 0.0701 0.2227 0.041 Uiso 1 1 calc R
C4 C 0.6265(2) 0.2259(3) 0.22442(16) 0.0293(6) Uani 1 1 d .
C5 C 0.6145(2) 0.3387(3) 0.27333(16) 0.0278(6) Uani 1 1 d .
H45 H 0.5573 0.3953 0.2541 0.033 Uiso 1 1 calc R
C6 C 0.6855(2) 0.3685(2) 0.34963(16) 0.0250(5) Uani 1 1 d .
C7 C 0.6944(2) 0.4748(2) 0.41272(16) 0.0244(5) Uani 1 1 d .
C8 C 0.6358(2) 0.5860(3) 0.41627(16) 0.0269(5) Uani 1 1 d .
H46 H 0.5780 0.6027 0.3705 0.032 Uiso 1 1 calc R
C9 C 0.6606(2) 0.6746(2) 0.48666(16) 0.0275(6) Uani 1 1 d .
C10 C 0.7463(2) 0.6446(3) 0.55253(16) 0.0297(6) Uani 1 1 d .
H47 H 0.7632 0.7029 0.6011 0.036 Uiso 1 1 calc R
C11 C 0.8085(2) 0.5337(3) 0.55108(16) 0.0268(5) Uani 1 1 d .
C12 C 0.7828(2) 0.4484(2) 0.47859(16) 0.0260(5) Uani 1 1 d .
C13 C 0.9298(2) 0.2809(3) 0.49984(19) 0.0405(7) Uani 1 1 d .
H53 H 0.9348 0.1900 0.4830 0.049 Uiso 1 1 calc R
H54 H 0.9333 0.2859 0.5667 0.049 Uiso 1 1 calc R
C14 C 1.0244(3) 0.3533(4) 0.4693(2) 0.0616(10) Uani 1 1 d .
H1 H 1.0207 0.3496 0.4030 0.092 Uiso 1 1 calc R
H2 H 1.0915 0.3144 0.4966 0.092 Uiso 1 1 calc R
H3 H 1.0218 0.4425 0.4887 0.092 Uiso 1 1 calc R
C15 C 0.5486(2) 0.1946(3) 0.13997(18) 0.0388(7) Uani 1 1 d .
C16 C 0.5610(3) 0.0575(3) 0.1072(3) 0.0603(10) Uani 1 1 d .
H4 H 0.6330 0.0460 0.0895 0.090 Uiso 1 1 calc R
H5 H 0.5076 0.0408 0.0549 0.090 Uiso 1 1 calc R
H6 H 0.5504 -0.0020 0.1563 0.090 Uiso 1 1 calc R
C17 C 0.5729(4) 0.2838(4) 0.0633(2) 0.0860(15) Uani 1 1 d .
H7 H 0.5608 0.3724 0.0806 0.129 Uiso 1 1 calc R
H8 H 0.5258 0.2629 0.0079 0.129 Uiso 1 1 calc R
H9 H 0.6478 0.2732 0.0525 0.129 Uiso 1 1 calc R
C18 C 0.4335(3) 0.2099(5) 0.1594(3) 0.0879(16) Uani 1 1 d .
H10 H 0.4225 0.1610 0.2137 0.132 Uiso 1 1 calc R
H11 H 0.3851 0.1784 0.1075 0.132 Uiso 1 1 calc R
H12 H 0.4188 0.3003 0.1693 0.132 Uiso 1 1 calc R
C19 C 0.5963(2) 0.7965(3) 0.48889(18) 0.0355(6) Uani 1 1 d .
C20 C 0.6116(3) 0.8778(3) 0.4049(2) 0.0553(9) Uani 1 1 d .
H13 H 0.6877 0.8989 0.4056 0.083 Uiso 1 1 calc R
H14 H 0.5699 0.9566 0.4060 0.083 Uiso 1 1 calc R
H15 H 0.5872 0.8296 0.3497 0.083 Uiso 1 1 calc R
C21 C 0.4765(2) 0.7653(3) 0.4869(2) 0.0507(9) Uani 1 1 d .
H16 H 0.4524 0.7160 0.4322 0.076 Uiso 1 1 calc R
H17 H 0.4355 0.8448 0.4866 0.076 Uiso 1 1 calc R
H18 H 0.4654 0.7152 0.5407 0.076 Uiso 1 1 calc R
C22 C 0.6292(3) 0.8763(3) 0.5746(2) 0.0572(10) Uani 1 1 d .
H19 H 0.6230 0.8243 0.6286 0.086 Uiso 1 1 calc R
H20 H 0.5822 0.9508 0.5749 0.086 Uiso 1 1 calc R
H21 H 0.7036 0.9048 0.5751 0.086 Uiso 1 1 calc R
C23 C 0.8923(2) 0.5113(3) 0.62446(17) 0.0300(6) Uani 1 1 d .
C24 C 0.9587(2) 0.4962(3) 0.68916(17) 0.0308(6) Uani 1 1 d .
C25 C 1.0347(2) 0.4585(3) 0.76510(16) 0.0268(6) Uani 1 1 d .
C26 C 1.0799(2) 0.3373(3) 0.76336(17) 0.0303(6) Uani 1 1 d .
H48 H 1.0628 0.2869 0.7104 0.036 Uiso 1 1 calc R
C27 C 1.1493(2) 0.2853(3) 0.83513(17) 0.0295(6) Uani 1 1 d .
C28 C 1.1776(2) 0.3628(3) 0.91115(17) 0.0282(6) Uani 1 1 d .
H49 H 1.2266 0.3321 0.9600 0.034 Uiso 1 1 calc R
C29 C 1.1344(2) 0.4839(2) 0.91547(16) 0.0257(5) Uani 1 1 d .
C30 C 1.1474(2) 0.5820(3) 0.98479(16) 0.0263(5) Uani 1 1 d .
C31 C 1.2100(2) 0.5894(3) 1.06930(16) 0.0294(6) Uani 1 1 d .
H50 H 1.2542 0.5196 1.0908 0.035 Uiso 1 1 calc R
C32 C 1.2074(2) 0.6991(3) 1.12159(16) 0.0293(6) Uani 1 1 d .
C33 C 1.1385(2) 0.7987(3) 1.08747(18) 0.0342(6) Uani 1 1 d .
H51 H 1.1353 0.8733 1.1234 0.041 Uiso 1 1 calc R
C34 C 1.0756(2) 0.7934(3) 1.00468(17) 0.0304(6) Uani 1 1 d .
H52 H 1.0292 0.8617 0.9844 0.037 Uiso 1 1 calc R
C35 C 1.0824(2) 0.6848(2) 0.95203(16) 0.0275(6) Uani 1 1 d .
N2 N 1.03148(17) 0.6551(2) 0.86537(13) 0.0279(5) Uani 1 1 d .
C36 C 1.0625(2) 0.5340(2) 0.84247(16) 0.0249(5) Uani 1 1 d .
C37 C 0.9675(2) 0.7458(3) 0.80781(17) 0.0343(6) Uani 1 1 d .
H55 H 0.9758 0.7276 0.7436 0.041 Uiso 1 1 calc R
H56 H 0.9950 0.8330 0.8218 0.041 Uiso 1 1 calc R
C38 C 0.8491(2) 0.7411(4) 0.8202(2) 0.0481(8) Uani 1 1 d .
H22 H 0.8211 0.6553 0.8056 0.072 Uiso 1 1 calc R
H23 H 0.8097 0.8032 0.7796 0.072 Uiso 1 1 calc R
H24 H 0.8401 0.7617 0.8832 0.072 Uiso 1 1 calc R
C39 C 1.2757(2) 0.7117(3) 1.21376(17) 0.0376(7) Uani 1 1 d .
C40 C 1.2065(3) 0.6822(4) 1.28895(19) 0.0611(10) Uani 1 1 d .
H25 H 1.2502 0.6883 1.3480 0.092 Uiso 1 1 calc R
H26 H 1.1773 0.5958 1.2807 0.092 Uiso 1 1 calc R
H27 H 1.1475 0.7438 1.2864 0.092 Uiso 1 1 calc R
C41 C 1.3185(4) 0.8477(4) 1.2280(3) 0.0786(13) Uani 1 1 d .
H28 H 1.3617 0.8539 1.2874 0.118 Uiso 1 1 calc R
H29 H 1.2583 0.9075 1.2256 0.118 Uiso 1 1 calc R
H30 H 1.3629 0.8690 1.1802 0.118 Uiso 1 1 calc R
C42 C 1.3696(3) 0.6190(4) 1.2230(2) 0.0681(12) Uani 1 1 d .
H31 H 1.4158 0.6369 1.1759 0.102 Uiso 1 1 calc R
H32 H 1.3426 0.5314 1.2162 0.102 Uiso 1 1 calc R
H33 H 1.4108 0.6290 1.2830 0.102 Uiso 1 1 calc R
C43 C 1.1933(2) 0.1503(3) 0.83276(19) 0.0345(6) Uani 1 1 d .
C44 C 1.1746(4) 0.0796(3) 0.9201(2) 0.0644(11) Uani 1 1 d .
H34 H 1.2138 0.1227 0.9724 0.097 Uiso 1 1 calc R
H35 H 1.2001 -0.0085 0.9171 0.097 Uiso 1 1 calc R
H36 H 1.0979 0.0794 0.9263 0.097 Uiso 1 1 calc R
C45 C 1.3142(2) 0.1562(3) 0.8260(2) 0.0457(7) Uani 1 1 d .
H37 H 1.3265 0.1998 0.7697 0.069 Uiso 1 1 calc R
H38 H 1.3431 0.0694 0.8257 0.069 Uiso 1 1 calc R
H39 H 1.3500 0.2031 0.8781 0.069 Uiso 1 1 calc R
C46 C 1.1399(3) 0.0726(3) 0.7525(2) 0.0532(9) Uani 1 1 d .
H40 H 1.0621 0.0723 0.7538 0.080 Uiso 1 1 calc R
H41 H 1.1668 -0.0152 0.7568 0.080 Uiso 1 1 calc R
H42 H 1.1564 0.1110 0.6956 0.080 Uiso 1 1 calc R

loop_
_atom_site_aniso_label
_atom_site_aniso_U_11
_atom_site_aniso_U_22
_atom_site_aniso_U_33
_atom_site_aniso_U_23
_atom_site_aniso_U_13
_atom_site_aniso_U_12
N1 0.0311(12) 0.0299(12) 0.0283(11) -0.0025(9) -0.0013(9) 0.0036(10)
C1 0.0282(13) 0.0262(13) 0.0258(12) -0.0017(10) 0.0026(10) -0.0019(12)
C2 0.0337(14) 0.0319(15) 0.0402(15) -0.0044(12) 0.0030(12) 0.0067(13)
C3 0.0353(14) 0.0306(15) 0.0375(15) -0.0126(11) 0.0052(12) -0.0007(13)
C4 0.0285(14) 0.0326(15) 0.0276(12) -0.0057(11) 0.0063(10) -0.0029(12)
C5 0.0245(13) 0.0310(15) 0.0277(12) -0.0011(11) 0.0027(10) -0.0032(11)
C6 0.0252(12) 0.0257(14) 0.0246(12) -0.0017(10) 0.0052(10) -0.0025(11)
C7 0.0227(12) 0.0265(14) 0.0246(12) -0.0025(9) 0.0051(9) -0.0011(11)
C8 0.0242(13) 0.0296(14) 0.0265(12) 0.0007(10) 0.0011(10) -0.0023(11)
C9 0.0283(13) 0.0267(14) 0.0278(12) -0.0046(10) 0.0042(10) 0.0005(11)
C10 0.0317(14) 0.0320(15) 0.0245(12) -0.0038(10) 0.0003(10) -0.0035(12)
C11 0.0266(13) 0.0304(14) 0.0232(12) -0.0039(10) 0.0022(10) -0.0017(11)
C12 0.0257(13) 0.0277(14) 0.0251(12) 0.0003(10) 0.0051(10) 0.0005(11)
C13 0.0401(16) 0.0379(16) 0.0398(15) -0.0078(12) -0.0104(12) 0.0120(14)
C14 0.0340(17) 0.086(3) 0.063(2) -0.026(2) 0.0021(15) 0.0090(18)
C15 0.0346(15) 0.0411(17) 0.0394(15) -0.0144(13) -0.0013(12) -0.0016(13)
C16 0.054(2) 0.058(2) 0.066(2) -0.0280(18) -0.0085(17) -0.0064(18)
C17 0.130(4) 0.080(3) 0.0380(19) 0.0023(19) -0.029(2) -0.036(3)
C18 0.0340(19) 0.124(4) 0.101(3) -0.069(3) -0.0126(19) 0.008(2)
C19 0.0367(15) 0.0369(16) 0.0313(13) -0.0085(12) -0.0022(11) 0.0081(13)
C20 0.078(3) 0.0334(18) 0.054(2) 0.0074(14) 0.0088(17) 0.0159(18)
C21 0.0409(18) 0.060(2) 0.0508(18) -0.0163(16) 0.0047(14) 0.0178(17)
C22 0.066(2) 0.045(2) 0.055(2) -0.0230(16) -0.0136(17) 0.0202(18)
C23 0.0290(13) 0.0327(14) 0.0286(13) -0.0011(10) 0.0043(11) 0.0019(12)
C24 0.0290(13) 0.0361(15) 0.0268(13) -0.0002(11) 0.0006(11) 0.0003(12)
C25 0.0222(13) 0.0350(15) 0.0235(12) 0.0004(10) 0.0032(10) -0.0008(11)
C26 0.0320(14) 0.0335(15) 0.0257(12) -0.0013(11) 0.0046(10) -0.0019(12)
C27 0.0294(13) 0.0271(14) 0.0327(13) -0.0012(11) 0.0071(10) 0.0016(12)
C28 0.0264(13) 0.0300(15) 0.0280(13) 0.0041(10) 0.0020(10) 0.0005(12)
C29 0.0267(13) 0.0241(13) 0.0263(12) 0.0020(10) 0.0027(10) -0.0014(11)
C30 0.0285(14) 0.0267(13) 0.0237(12) 0.0006(10) 0.0037(10) -0.0030(11)
C31 0.0304(14) 0.0318(14) 0.0252(12) 0.0000(10) 0.0005(10) 0.0029(12)
C32 0.0267(13) 0.0324(15) 0.0281(13) -0.0039(11) 0.0008(10) -0.0001(12)
C33 0.0358(15) 0.0331(15) 0.0338(14) -0.0101(11) 0.0043(11) 0.0024(13)
C34 0.0292(13) 0.0276(14) 0.0345(13) -0.0002(11) 0.0037(10) 0.0018(12)
C35 0.0262(13) 0.0293(14) 0.0262(12) -0.0011(10) -0.0002(10) -0.0015(11)
N2 0.0296(11) 0.0264(12) 0.0262(10) 0.0016(8) -0.0027(8) 0.0051(10)
C36 0.0246(12) 0.0258(13) 0.0241(12) 0.0006(9) 0.0023(9) -0.0029(11)
C37 0.0387(15) 0.0310(15) 0.0313(13) 0.0050(11) -0.0037(11) 0.0045(13)
C38 0.0338(16) 0.063(2) 0.0458(17) -0.0009(15) -0.0025(13) 0.0166(16)
C39 0.0374(16) 0.0450(18) 0.0276(13) -0.0093(12) -0.0078(11) 0.0033(14)
C40 0.056(2) 0.095(3) 0.0306(15) 0.0022(17) -0.0033(14) 0.009(2)
C41 0.091(3) 0.062(2) 0.070(3) -0.005(2) -0.044(2) -0.021(2)
C42 0.051(2) 0.096(3) 0.051(2) -0.029(2) -0.0227(16) 0.031(2)
C43 0.0369(15) 0.0261(14) 0.0416(15) -0.0020(11) 0.0095(12) 0.0029(13)
C44 0.109(3) 0.0281(16) 0.063(2) 0.0115(15) 0.041(2) 0.014(2)
C45 0.0350(16) 0.0421(18) 0.0593(19) -0.0078(14) 0.0030(14) 0.0096(15)
C46 0.0435(19) 0.0383(19) 0.076(2) -0.0251(16) 0.0012(16) 0.0038(16)

loop_
_atom_type_symbol
_atom_type_description
_atom_type_scat_dispersion_real
_atom_type_scat_dispersion_imag
_atom_type_scat_source
C C 0.0033 0.0016 'International Tables Vol C Tables 4.2.6.8 and 6.1.1.4'
H H 0.0000 0.0000 'International Tables Vol C Tables 4.2.6.8 and 6.1.1.4'
N N 0.0061 0.0033 'International Tables Vol C Tables 4.2.6.8 and 6.1.1.4'

loop_
_geom_angle_atom_site_label_1
_geom_angle_atom_site_label_2
_geom_angle_atom_site_label_3
_geom_angle
C12 N1 C1 108.0(2)
C12 N1 C13 126.6(2)
C1 N1 C13 124.1(2)
C2 C1 N1 129.8(2)
C2 C1 C6 120.6(2)
N1 C1 C6 109.6(2)
C3 C2 C1 117.7(2)
C3 C2 H43 121.2
C1 C2 H43 121.2
C2 C3 C4 123.6(2)
C2 C3 H44 118.2
C4 C3 H44 118.2
C3 C4 C5 117.3(2)
C3 C4 C15 122.3(2)
C5 C4 C15 120.4(2)
C6 C5 C4 120.7(2)
C6 C5 H45 119.6
C4 C5 H45 119.6
C5 C6 C1 120.1(2)
C5 C6 C7 133.6(2)
C1 C6 C7 106.3(2)
C8 C7 C12 121.1(2)
C8 C7 C6 132.2(2)
C12 C7 C6 106.8(2)
C7 C8 C9 120.9(2)
C7 C8 H46 119.6
C9 C8 H46 119.6
C10 C9 C8 117.0(2)
C10 C9 C19 122.8(2)
C8 C9 C19 120.2(2)
C9 C10 C11 124.0(2)
C9 C10 H47 118.0
C11 C10 H47 118.0
C10 C11 C12 117.4(2)
C10 C11 C23 118.8(2)
C12 C11 C23 123.7(2)
N1 C12 C11 131.0(2)
N1 C12 C7 109.4(2)
C11 C12 C7 119.6(2)
N1 C13 C14 112.0(3)
N1 C13 H53 109.2
C14 C13 H53 109.2
N1 C13 H54 109.2
C14 C13 H54 109.2
H53 C13 H54 107.9
C13 C14 H1 109.5
C13 C14 H2 109.5
H1 C14 H2 109.5
C13 C14 H3 109.5
H1 C14 H3 109.5
H2 C14 H3 109.5
C18 C15 C17 110.9(4)
C18 C15 C16 107.2(3)
C17 C15 C16 107.5(3)
C18 C15 C4 110.7(2)
C17 C15 C4 108.2(3)
C16 C15 C4 112.4(3)
C15 C16 H4 109.5
C15 C16 H5 109.5
H4 C16 H5 109.5
C15 C16 H6 109.5
H4 C16 H6 109.5
H5 C16 H6 109.5
C15 C17 H7 109.5
C15 C17 H8 109.5
H7 C17 H8 109.5
C15 C17 H9 109.5
H7 C17 H9 109.5
H8 C17 H9 109.5
C15 C18 H10 109.5
C15 C18 H11 109.5
H10 C18 H11 109.5
C15 C18 H12 109.5
H10 C18 H12 109.5
H11 C18 H12 109.5
C9 C19 C22 112.7(2)
C9 C19 C21 110.1(2)
C22 C19 C21 107.3(2)
C9 C19 C20 109.3(2)
C22 C19 C20 108.7(3)
C21 C19 C20 108.6(3)
C19 C20 H13 109.5
C19 C20 H14 109.5
H13 C20 H14 109.5
C19 C20 H15 109.5
H13 C20 H15 109.5
H14 C20 H15 109.5
C19 C21 H16 109.5
C19 C21 H17 109.5
H16 C21 H17 109.5
C19 C21 H18 109.5
H16 C21 H18 109.5
H17 C21 H18 109.5
C19 C22 H19 109.5
C19 C22 H20 109.5
H19 C22 H20 109.5
C19 C22 H21 109.5
H19 C22 H21 109.5
H20 C22 H21 109.5
C24 C23 C11 176.1(3)
C23 C24 C25 171.6(3)
C26 C25 C36 117.9(2)
C26 C25 C24 118.0(2)
C36 C25 C24 124.1(2)
C25 C26 C27 123.9(2)
C25 C26 H48 118.0
C27 C26 H48 118.0
C28 C27 C26 117.4(2)
C28 C27 C43 120.0(2)
C26 C27 C43 122.6(2)
C29 C28 C27 120.4(2)
C29 C28 H49 119.8
C27 C28 H49 119.8
C28 C29 C36 121.2(2)
C28 C29 C30 132.2(2)
C36 C29 C30 106.6(2)
C31 C30 C35 120.6(2)
C31 C30 C29 132.7(3)
C35 C30 C29 106.7(2)
C32 C31 C30 119.8(2)
C32 C31 H50 120.1
C30 C31 H50 120.1
C31 C32 C33 117.8(2)
C31 C32 C39 121.5(2)
C33 C32 C39 120.7(2)
C34 C33 C32 123.4(2)
C34 C33 H51 118.3
C32 C33 H51 118.3
C33 C34 C35 117.8(2)
C33 C34 H52 121.1
C35 C34 H52 121.1
C34 C35 N2 130.3(2)
C34 C35 C30 120.4(2)
N2 C35 C30 109.3(2)
C36 N2 C35 108.6(2)
C36 N2 C37 127.5(2)
C35 N2 C37 123.6(2)
N2 C36 C25 132.0(2)
N2 C36 C29 108.9(2)
C25 C36 C29 119.1(2)
N2 C37 C38 112.8(2)
N2 C37 H55 109.0
C38 C37 H55 109.0
N2 C37 H56 109.0
C38 C37 H56 109.0
H55 C37 H56 107.8
C37 C38 H22 109.5
C37 C38 H23 109.5
H22 C38 H23 109.5
C37 C38 H24 109.5
H22 C38 H24 109.5
H23 C38 H24 109.5
C42 C39 C40 108.0(3)
C42 C39 C41 109.0(3)
C40 C39 C41 108.0(3)
C42 C39 C32 111.8(2)
C40 C39 C32 109.2(2)
C41 C39 C32 110.8(2)
C39 C40 H25 109.5
C39 C40 H26 109.5
H25 C40 H26 109.5
C39 C40 H27 109.5
H25 C40 H27 109.5
H26 C40 H27 109.5
C39 C41 H28 109.5
C39 C41 H29 109.5
H28 C41 H29 109.5
C39 C41 H30 109.5
H28 C41 H30 109.5
H29 C41 H30 109.5
C39 C42 H31 109.5
C39 C42 H32 109.5
H31 C42 H32 109.5
C39 C42 H33 109.5
H31 C42 H33 109.5
H32 C42 H33 109.5
C27 C43 C46 112.7(2)
C27 C43 C44 109.7(2)
C46 C43 C44 107.6(3)
C27 C43 C45 109.2(2)
C46 C43 C45 108.4(2)
C44 C43 C45 109.1(3)
C43 C44 H34 109.5
C43 C44 H35 109.5
H34 C44 H35 109.5
C43 C44 H36 109.5
H34 C44 H36 109.5
H35 C44 H36 109.5
C43 C45 H37 109.5
C43 C45 H38 109.5
H37 C45 H38 109.5
C43 C45 H39 109.5
H37 C45 H39 109.5
H38 C45 H39 109.5
C43 C46 H40 109.5
C43 C46 H41 109.5
H40 C46 H41 109.5
C43 C46 H42 109.5
H40 C46 H42 109.5
H41 C46 H42 109.5

loop_
_geom_bond_atom_site_label_1
_geom_bond_atom_site_label_2
_geom_bond_distance
N1 C12 1.388(3)
N1 C1 1.402(3)
N1 C13 1.457(3)
C1 C2 1.394(4)
C1 C6 1.410(4)
C2 C3 1.393(4)
C2 H43 0.9500
C3 C4 1.401(4)
C3 H44 0.9500
C4 C5 1.406(4)
C4 C15 1.531(4)
C5 C6 1.391(3)
C5 H45 0.9500
C6 C7 1.452(3)
C7 C8 1.384(4)
C7 C12 1.417(4)
C8 C9 1.404(3)
C8 H46 0.9500
C9 C10 1.401(3)
C9 C19 1.516(4)
C10 C11 1.403(4)
C10 H47 0.9500
C11 C12 1.407(3)
C11 C23 1.442(4)
C13 C14 1.525(5)
C13 H53 0.9900
C13 H54 0.9900
C14 H1 0.9800
C14 H2 0.9800
C14 H3 0.9800
C15 C18 1.517(5)
C15 C17 1.531(5)
C15 C16 1.531(4)
C16 H4 0.9800
C16 H5 0.9800
C16 H6 0.9800
C17 H7 0.9800
C17 H8 0.9800
C17 H9 0.9800
C18 H10 0.9800
C18 H11 0.9800
C18 H12 0.9800
C19 C22 1.538(4)
C19 C21 1.537(4)
C19 C20 1.541(4)
C20 H13 0.9800
C20 H14 0.9800
C20 H15 0.9800
C21 H16 0.9800
C21 H17 0.9800
C21 H18 0.9800
C22 H19 0.9800
C22 H20 0.9800
C22 H21 0.9800
C23 C24 1.205(4)
C24 C25 1.443(4)
C25 C26 1.393(4)
C25 C36 1.404(3)
C26 C27 1.404(4)
C26 H48 0.9500
C27 C28 1.401(4)
C27 C43 1.522(4)
C28 C29 1.385(4)
C28 H49 0.9500
C29 C36 1.426(3)
C29 C30 1.450(4)
C30 C31 1.401(3)
C30 C35 1.404(4)
C31 C32 1.390(4)
C31 H50 0.9500
C32 C33 1.412(4)
C32 C39 1.531(3)
C33 C34 1.381(4)
C33 H51 0.9500
C34 C35 1.389(4)
C34 H52 0.9500
C35 N2 1.401(3)
N2 C36 1.383(3)
N2 C37 1.455(3)
C37 C38 1.523(4)
C37 H55 0.9900
C37 H56 0.9900
C38 H22 0.9800
C38 H23 0.9800
C38 H24 0.9800
C39 C42 1.523(5)
C39 C40 1.527(4)
C39 C41 1.530(5)
C40 H25 0.9800
C40 H26 0.9800
C40 H27 0.9800
C41 H28 0.9800
C41 H29 0.9800
C41 H30 0.9800
C42 H31 0.9800
C42 H32 0.9800
C42 H33 0.9800
C43 C46 1.530(4)
C43 C44 1.535(4)
C43 C45 1.536(4)
C44 H34 0.9800
C44 H35 0.9800
C44 H36 0.9800
C45 H37 0.9800
C45 H38 0.9800
C45 H39 0.9800
C46 H40 0.9800
C46 H41 0.9800
C46 H42 0.9800

loop_
_geom_torsion_atom_site_label_1
_geom_torsion_atom_site_label_2
_geom_torsion_atom_site_label_3
_geom_torsion_atom_site_label_4
_geom_torsion
C12 N1 C1 C2 178.7(3)
C13 N1 C1 C2 11.3(4)
C12 N1 C1 C6 -2.0(3)
C13 N1 C1 C6 -169.4(2)
N1 C1 C2 C3 177.9(3)
C6 C1 C2 C3 -1.3(4)
C1 C2 C3 C4 0.1(4)
C2 C3 C4 C5 0.7(4)
C2 C3 C4 C15 179.7(3)
C3 C4 C5 C6 -0.3(4)
C15 C4 C5 C6 -179.4(2)
C4 C5 C6 C1 -0.9(4)
C4 C5 C6 C7 179.9(2)
C2 C1 C6 C5 1.7(4)
N1 C1 C6 C5 -177.6(2)
C2 C1 C6 C7 -178.8(2)
N1 C1 C6 C7 1.8(3)
C5 C6 C7 C8 -2.3(5)
C1 C6 C7 C8 178.3(3)
C5 C6 C7 C12 178.3(3)
C1 C6 C7 C12 -1.0(3)
C12 C7 C8 C9 -1.6(4)
C6 C7 C8 C9 179.1(2)
C7 C8 C9 C10 -0.3(4)
C7 C8 C9 C19 179.3(2)
C8 C9 C10 C11 1.0(4)
C19 C9 C10 C11 -178.6(2)
C9 C10 C11 C12 0.2(4)
C9 C10 C11 C23 -177.9(2)
C1 N1 C12 C11 178.5(3)
C13 N1 C12 C11 -14.5(4)
C1 N1 C12 C7 1.3(3)
C13 N1 C12 C7 168.3(2)
C10 C11 C12 N1 -179.1(2)
C23 C11 C12 N1 -1.1(4)
C10 C11 C12 C7 -2.1(3)
C23 C11 C12 C7 175.9(2)
C8 C7 C12 N1 -179.6(2)
C6 C7 C12 N1 -0.2(3)
C8 C7 C12 C11 2.8(4)
C6 C7 C12 C11 -177.7(2)
C12 N1 C13 C14 -70.5(3)
C1 N1 C13 C14 94.5(3)
C3 C4 C15 C18 132.0(4)
C5 C4 C15 C18 -49.0(4)
C3 C4 C15 C17 -106.4(4)
C5 C4 C15 C17 72.6(4)
C3 C4 C15 C16 12.2(4)
C5 C4 C15 C16 -168.8(3)
C10 C9 C19 C22 -4.9(4)
C8 C9 C19 C22 175.5(3)
C10 C9 C19 C21 -124.7(3)
C8 C9 C19 C21 55.7(3)
C10 C9 C19 C20 116.1(3)
C8 C9 C19 C20 -63.5(3)
C10 C11 C23 C24 33(5)
C12 C11 C23 C24 -145(4)
C11 C23 C24 C25 113(4)
C23 C24 C25 C26 28(2)
C23 C24 C25 C36 -149.1(18)
C36 C25 C26 C27 1.6(4)
C24 C25 C26 C27 -175.6(2)
C25 C26 C27 C28 -2.7(4)
C25 C26 C27 C43 177.1(2)
C26 C27 C28 C29 2.5(4)
C43 C27 C28 C29 -177.3(2)
C27 C28 C29 C36 -1.4(4)
C27 C28 C29 C30 178.8(3)
C28 C29 C30 C31 2.3(5)
C36 C29 C30 C31 -177.5(3)
C28 C29 C30 C35 -179.2(3)
C36 C29 C30 C35 1.0(3)
C35 C30 C31 C32 0.5(4)
C29 C30 C31 C32 178.8(3)
C30 C31 C32 C33 1.5(4)
C30 C31 C32 C39 -179.2(2)
C31 C32 C33 C34 -1.2(4)
C39 C32 C33 C34 179.5(3)
C32 C33 C34 C35 -1.1(4)
C33 C34 C35 N2 -177.8(3)
C33 C34 C35 C30 3.1(4)
C31 C30 C35 C34 -2.9(4)
C29 C30 C35 C34 178.4(2)
C31 C30 C35 N2 177.9(2)
C29 C30 C35 N2 -0.9(3)
C34 C35 N2 C36 -178.8(3)
C30 C35 N2 C36 0.4(3)
C34 C35 N2 C37 7.7(4)
C30 C35 N2 C37 -173.1(2)
C35 N2 C36 C25 179.1(3)
C37 N2 C36 C25 -7.7(4)
C35 N2 C36 C29 0.2(3)
C37 N2 C36 C29 173.4(2)
C26 C25 C36 N2 -179.2(2)
C24 C25 C36 N2 -2.2(4)
C26 C25 C36 C29 -0.4(4)
C24 C25 C36 C29 176.7(2)
C28 C29 C36 N2 179.4(2)
C30 C29 C36 N2 -0.7(3)
C28 C29 C36 C25 0.3(4)
C30 C29 C36 C25 -179.8(2)
C36 N2 C37 C38 95.7(3)
C35 N2 C37 C38 -92.1(3)
C31 C32 C39 C42 20.6(4)
C33 C32 C39 C42 -160.2(3)
C31 C32 C39 C40 -98.8(3)
C33 C32 C39 C40 80.4(4)
C31 C32 C39 C41 142.4(3)
C33 C32 C39 C41 -38.3(4)
C28 C27 C43 C46 170.4(2)
C26 C27 C43 C46 -9.4(4)
C28 C27 C43 C44 50.5(4)
C26 C27 C43 C44 -129.3(3)
C28 C27 C43 C45 -69.1(3)
C26 C27 C43 C45 111.2(3)

loop_
_cod_related_entry_id
_cod_related_entry_database
_cod_related_entry_code
1 ChemSpider 30659547
